data_7126944
loop_
_publ_author_name
'Zhang, Yu-Long'
'Zhao, Zhen-Ni'
'Li, Wang-Lai'
'Li, Jing-Jie'
'Kalita, Subarna Jyoti'
'Schneider, Uwe'
'Huang, Yi-Yong'

_publ_section_title
;
 Catalytic asymmetric aldehyde prenylation and application in the total
 synthesis of (-)-rosiridol and (-)-bifurcadiol.
;
_journal_issue 69
_journal_name_full 'Chemical communications (Cambridge, England)'
_journal_page_first 10030
_journal_page_last 10033
_journal_paper_doi 10.1039/d0cc00367k
_journal_volume 56
_journal_year 2020
_chemical_absolute_configuration ad
_chemical_formula_moiety 'C13 H15 Br O3'
_chemical_formula_sum 'C13 H15 Br O3'
_chemical_formula_weight 299.16
_space_group_crystal_system monoclinic
_space_group_IT_number 4
_space_group_name_Hall 'P 2yb'
_space_group_name_H-M_alt 'P 1 21 1'
_atom_sites_solution_hydrogens geom
_atom_sites_solution_primary direct
_audit_creation_date 2019-06-24
_audit_creation_method
; 
Olex2 1.2 
(compiled 2018.05.29 svn.r3508 for OlexSys, GUI svn.r5506) 
;
_audit_update_record
;
2019-12-02 deposited with the CCDC.	2020-07-15 downloaded from the CCDC.
;
_cell_angle_alpha 90
_cell_angle_beta 111.046(2)
_cell_angle_gamma 90
_cell_formula_units_Z 2
_cell_length_a 11.8308(5)
_cell_length_b 4.8800(2)
_cell_length_c 12.3237(6)
_cell_measurement_reflns_used 3360
_cell_measurement_temperature 296(2)
_cell_measurement_theta_max 66.93
_cell_measurement_theta_min 3.84
_cell_volume 664.04(5)
_computing_cell_refinement 'SAINT v7.68A (Bruker, 2009)'
_computing_data_collection 'Bruker APEX2'
_computing_data_reduction 'SAINT v7.68A (Bruker, 2009)'
_computing_molecular_graphics 'Olex2 (Dolomanov et al., 2009)'
_computing_publication_material 'Olex2 (Dolomanov et al., 2009)'
_computing_structure_refinement 'XL (Sheldrick, 2008)'
_computing_structure_solution 'XS (Sheldrick, 2008)'
_diffrn_ambient_temperature 296.15
_diffrn_measured_fraction_theta_full 0.964
_diffrn_measured_fraction_theta_max 0.964
_diffrn_measurement_device_type 'Bruker APEX-II CCD'
_diffrn_measurement_method '\f and \w scans'
_diffrn_radiation_monochromator graphite
_diffrn_radiation_type CuK\a
_diffrn_radiation_wavelength 1.54178
_diffrn_reflns_av_R_equivalents 0.0646
_diffrn_reflns_av_unetI/netI 0.0812
_diffrn_reflns_Laue_measured_fraction_full 0.964
_diffrn_reflns_Laue_measured_fraction_max 0.964
_diffrn_reflns_limit_h_max 13
_diffrn_reflns_limit_h_min -13
_diffrn_reflns_limit_k_max 5
_diffrn_reflns_limit_k_min -4
_diffrn_reflns_limit_l_max 14
_diffrn_reflns_limit_l_min -13
_diffrn_reflns_number 4261
_diffrn_reflns_point_group_measured_fraction_full 0.877
_diffrn_reflns_point_group_measured_fraction_max 0.877
_diffrn_reflns_theta_full 63.911
_diffrn_reflns_theta_max 63.911
_diffrn_reflns_theta_min 3.843
_diffrn_standards_number 0
_exptl_absorpt_coefficient_mu 4.184
_exptl_absorpt_correction_T_max 0.7531
_exptl_absorpt_correction_T_min 0.1807
_exptl_absorpt_correction_type multi-scan
_exptl_absorpt_process_details 'SADABS-2008/1 (Bruker,2008)'
_exptl_crystal_colour colorless
_exptl_crystal_density_diffrn 1.496
_exptl_crystal_description block
_exptl_crystal_F_000 304
_exptl_crystal_size_max 0.12
_exptl_crystal_size_mid 0.12
_exptl_crystal_size_min 0.1
_refine_diff_density_max 1.150
_refine_diff_density_min -0.908
_refine_diff_density_rms 0.149
_refine_ls_abs_structure_details
; 
 Flack x determined using 630 quotients [(I+)-(I-)]/[(I+)+(I-)] 
 (Parsons, Flack and Wagner, Acta Cryst. B69 (2013) 249-259). 
;
_refine_ls_abs_structure_Flack 0.19(4)
_refine_ls_extinction_method none
_refine_ls_goodness_of_fit_ref 1.059
_refine_ls_hydrogen_treatment constr
_refine_ls_matrix_type full
_refine_ls_number_parameters 157
_refine_ls_number_reflns 1931
_refine_ls_number_restraints 1
_refine_ls_restrained_S_all 1.059
_refine_ls_R_factor_all 0.0710
_refine_ls_R_factor_gt 0.0687
_refine_ls_shift/su_max 0.000
_refine_ls_shift/su_mean 0.000
_refine_ls_structure_factor_coef Fsqd
_refine_ls_weighting_details 'w=1/[\s^2^(Fo^2^)+(0.1272P)^2^] where P=(Fo^2^+2Fc^2^)/3'
_refine_ls_weighting_scheme calc
_refine_ls_wR_factor_gt 0.1703
_refine_ls_wR_factor_ref 0.1724
_reflns_Friedel_coverage 0.609
_reflns_Friedel_fraction_full 0.764
_reflns_Friedel_fraction_max 0.764
_reflns_number_gt 1817
_reflns_number_total 1931
_reflns_threshold_expression 'I > 2\s(I)'
_cod_data_source_file d0cc00367k2.cif
_cod_data_source_block cu_190531b_0m
_cod_depositor_comments 'Adding full bibliography for 7126944.cif.'
_cod_database_code 7126944
_shelx_shelxl_version_number 2014/7
_shelx_space_group_comment
; 
The symmetry employed for this shelxl refinement is uniquely defined 
by the following loop, which should always be used as a source of 
symmetry information in preference to the above space-group names. 
They are only intended as comments. 
;
_shelx_estimated_absorpt_t_max 0.680
_shelx_estimated_absorpt_t_min 0.634
_olex2_refinement_description
; 
1. Fixed Uiso 
 At 1.2 times of: 
  All C(H) groups, All C(H,H) groups 
 At 1.5 times of: 
  All C(H,H,H) groups, All O(H) groups 
2.a Ternary CH refined with riding coordinates: 
 C8(H8) 
2.b Secondary CH2 refined with riding coordinates: 
 C1(H1A,H1B), C9(H9A,H9B) 
2.c Aromatic/amide H refined with riding coordinates: 
 C4(H4), C7(H7), C10(H10) 
2.d Idealised Me refined as rotating group: 
 C12(H12A,H12B,H12C), C13(H13A,H13B,H13C) 
2.e Idealised tetrahedral OH refined as rotating group: 
 O3(H3) 
;
_olex2_submission_special_instructions 'No special instructions were received'

loop_
_space_group_symop_operation_xyz
'x, y, z'
'-x, y+1/2, -z'

loop_
_atom_site_label
_atom_site_type_symbol
_atom_site_fract_x
_atom_site_fract_y
_atom_site_fract_z
_atom_site_U_iso_or_equiv
_atom_site_adp_type
_atom_site_occupancy
_atom_site_site_symmetry_order
_atom_site_calc_flag
_atom_site_refinement_flags_posn
_atom_site_refinement_flags_adp
_atom_site_refinement_flags_occupancy
_atom_site_disorder_assembly
_atom_site_disorder_group
Br1 Br 0.88522(7) -0.0940(4) 0.93772(8) 0.0446(4) Uani 1 1 d . . . . .
C1 C 0.6205(12) 0.745(4) 0.5401(12) 0.066(3) Uani 1 1 d . . . . .
H1A H 0.5662 0.7006 0.4620 0.079 Uiso 1 1 calc R . . . .
H1B H 0.6508 0.9291 0.5398 0.079 Uiso 1 1 calc R . . . .
C2 C 0.7188(10) 0.444(3) 0.6795(9) 0.046(3) Uani 1 1 d . . . . .
C3 C 0.6218(10) 0.548(2) 0.7037(10) 0.044(2) Uani 1 1 d . . . . .
C4 C 0.5999(10) 0.460(2) 0.8019(9) 0.043(3) Uani 1 1 d . . . . .
H4 H 0.5342 0.5250 0.8187 0.052 Uiso 1 1 calc R . . . .
C5 C 0.6805(8) 0.270(2) 0.8742(9) 0.035(2) Uani 1 1 d . . . . .
C6 C 0.7747(9) 0.171(2) 0.8460(9) 0.041(2) Uani 1 1 d . . . . .
C7 C 0.7957(10) 0.254(3) 0.7448(9) 0.046(3) Uani 1 1 d . . . . .
H7 H 0.8584 0.1825 0.7248 0.055 Uiso 1 1 calc R . . . .
C8 C 0.6645(9) 0.189(2) 0.9881(9) 0.037(2) Uani 1 1 d . . . . .
H8 H 0.6862 -0.0045 1.0041 0.045 Uiso 1 1 calc R . . . .
C9 C 0.7455(10) 0.360(3) 1.0897(10) 0.053(3) Uani 1 1 d . . . . .
H9A H 0.8284 0.3453 1.0930 0.064 Uiso 1 1 calc R . . . .
H9B H 0.7216 0.5506 1.0758 0.064 Uiso 1 1 calc R . . . .
C10 C 0.7405(14) 0.275(4) 1.2054(13) 0.073(4) Uani 1 1 d . . . . .
H10 H 0.6708 0.3261 1.2186 0.087 Uiso 1 1 calc R . . . .
C11 C 0.8190(14) 0.142(3) 1.2882(12) 0.069(4) Uani 1 1 d . . . . .
C12 C 0.936(2) 0.042(6) 1.2839(18) 0.135(12) Uani 1 1 d . . . . .
H12A H 0.9485 -0.1446 1.3096 0.203 Uiso 1 1 calc GR . . . .
H12B H 1.0008 0.1536 1.3336 0.203 Uiso 1 1 calc GR . . . .
H12C H 0.9342 0.0538 1.2055 0.203 Uiso 1 1 calc GR . . . .
C13 C 0.801(2) 0.064(6) 1.4003(16) 0.131(10) Uani 1 1 d . . . . .
H13A H 0.7359 0.1708 1.4081 0.197 Uiso 1 1 calc GR . . . .
H13B H 0.8738 0.0980 1.4653 0.197 Uiso 1 1 calc GR . . . .
H13C H 0.7805 -0.1274 1.3982 0.197 Uiso 1 1 calc GR . . . .
O1 O 0.7171(10) 0.558(2) 0.5759(8) 0.080(3) Uani 1 1 d . . . . .
O2 O 0.5567(9) 0.727(2) 0.6204(8) 0.063(2) Uani 1 1 d . . . . .
O3 O 0.5411(7) 0.2247(15) 0.9780(8) 0.0514(19) Uani 1 1 d . . . . .
H3 H 0.5320 0.3791 0.9998 0.077 Uiso 1 1 calc GR . . . .

loop_
_atom_site_aniso_label
_atom_site_aniso_U_11
_atom_site_aniso_U_22
_atom_site_aniso_U_33
_atom_site_aniso_U_23
_atom_site_aniso_U_13
_atom_site_aniso_U_12
Br1 0.0407(6) 0.0344(7) 0.0599(7) 0.0003(5) 0.0196(4) 0.0050(6)
C1 0.075(9) 0.059(9) 0.058(8) 0.016(6) 0.017(6) -0.006(6)
C2 0.059(6) 0.046(8) 0.037(5) 0.005(5) 0.021(4) 0.002(6)
C3 0.044(5) 0.037(6) 0.049(6) 0.009(4) 0.013(5) 0.001(4)
C4 0.045(5) 0.033(9) 0.054(6) 0.008(4) 0.020(4) -0.002(4)
C5 0.035(5) 0.027(5) 0.051(6) -0.015(4) 0.024(4) -0.007(4)
C6 0.043(5) 0.033(6) 0.049(6) -0.005(4) 0.019(4) -0.003(4)
C7 0.051(6) 0.054(7) 0.036(6) -0.012(5) 0.021(5) 0.002(5)
C8 0.038(5) 0.027(5) 0.056(6) 0.005(4) 0.027(4) 0.007(4)
C9 0.055(6) 0.055(10) 0.057(6) 0.006(6) 0.027(5) 0.003(5)
C10 0.068(8) 0.097(11) 0.064(8) 0.023(7) 0.038(7) 0.007(7)
C11 0.085(9) 0.084(11) 0.055(8) 0.008(6) 0.045(7) 0.010(7)
C12 0.112(15) 0.22(3) 0.087(13) 0.063(15) 0.050(12) 0.084(17)
C13 0.145(19) 0.21(3) 0.070(11) 0.048(14) 0.075(13) 0.030(17)
O1 0.096(7) 0.106(8) 0.046(5) 0.017(5) 0.036(5) 0.027(6)
O2 0.066(5) 0.069(6) 0.054(5) 0.017(4) 0.022(4) 0.018(5)
O3 0.054(4) 0.027(4) 0.089(6) 0.009(4) 0.044(4) 0.003(3)

loop_
_atom_type_symbol
_atom_type_description
_atom_type_scat_dispersion_real
_atom_type_scat_dispersion_imag
_atom_type_scat_source
C C 0.0181 0.0091 'International Tables Vol C Tables 4.2.6.8 and 6.1.1.4'
H H 0.0000 0.0000 'International Tables Vol C Tables 4.2.6.8 and 6.1.1.4'
Br Br -0.6763 1.2805 'International Tables Vol C Tables 4.2.6.8 and 6.1.1.4'
O O 0.0492 0.0322 'International Tables Vol C Tables 4.2.6.8 and 6.1.1.4'

loop_
_geom_angle_atom_site_label_1
_geom_angle_atom_site_label_2
_geom_angle_atom_site_label_3
_geom_angle
_geom_angle_site_symmetry_1
_geom_angle_site_symmetry_3
_geom_angle_publ_flag
H1A C1 H1B 108.4 . . ?
O1 C1 H1A 110.1 . . ?
O1 C1 H1B 110.1 . . ?
O1 C1 O2 108.2(10) . . ?
O2 C1 H1A 110.1 . . ?
O2 C1 H1B 110.1 . . ?
C3 C2 O1 108.4(11) . . ?
C7 C2 C3 123.9(10) . . ?
C7 C2 O1 127.6(10) . . ?
C2 C3 C4 120.3(11) . . ?
O2 C3 C2 111.2(10) . . ?
O2 C3 C4 128.6(10) . . ?
C3 C4 H4 121.3 . . ?
C3 C4 C5 117.4(10) . . ?
C5 C4 H4 121.3 . . ?
C4 C5 C8 118.2(8) . . ?
C6 C5 C4 120.2(10) . . ?
C6 C5 C8 121.4(10) . . ?
C5 C6 Br1 122.6(8) . . ?
C5 C6 C7 122.6(11) . . ?
C7 C6 Br1 114.8(8) . . ?
C2 C7 C6 115.5(10) . . ?
C2 C7 H7 122.2 . . ?
C6 C7 H7 122.2 . . ?
C5 C8 H8 108.7 . . ?
C9 C8 C5 111.3(8) . . ?
C9 C8 H8 108.7 . . ?
O3 C8 C5 110.2(8) . . ?
O3 C8 H8 108.7 . . ?
O3 C8 C9 109.1(8) . . ?
C8 C9 H9A 108.8 . . ?
C8 C9 H9B 108.8 . . ?
H9A C9 H9B 107.7 . . ?
C10 C9 C8 113.6(11) . . ?
C10 C9 H9A 108.8 . . ?
C10 C9 H9B 108.8 . . ?
C9 C10 H10 115.5 . . ?
C11 C10 C9 129.0(13) . . ?
C11 C10 H10 115.5 . . ?
C10 C11 C12 123.6(13) . . ?
C10 C11 C13 123.4(15) . . ?
C12 C11 C13 112.9(15) . . ?
C11 C12 H12A 109.5 . . ?
C11 C12 H12B 109.5 . . ?
C11 C12 H12C 109.5 . . ?
H12A C12 H12B 109.5 . . ?
H12A C12 H12C 109.5 . . ?
H12B C12 H12C 109.5 . . ?
C11 C13 H13A 109.5 . . ?
C11 C13 H13B 109.5 . . ?
C11 C13 H13C 109.5 . . ?
H13A C13 H13B 109.5 . . ?
H13A C13 H13C 109.5 . . ?
H13B C13 H13C 109.5 . . ?
C2 O1 C1 106.8(9) . . ?
C3 O2 C1 105.3(9) . . ?
C8 O3 H3 109.5 . . ?

loop_
_geom_bond_atom_site_label_1
_geom_bond_atom_site_label_2
_geom_bond_distance
_geom_bond_site_symmetry_2
_geom_bond_publ_flag
Br1 C6 1.896(11) . ?
C1 H1A 0.9700 . ?
C1 H1B 0.9700 . ?
C1 O1 1.403(18) . ?
C1 O2 1.446(15) . ?
C2 C3 1.380(16) . ?
C2 C7 1.345(19) . ?
C2 O1 1.386(14) . ?
C3 C4 1.394(14) . ?
C3 O2 1.358(15) . ?
C4 H4 0.9300 . ?
C4 C5 1.398(16) . ?
C5 C6 1.369(14) . ?
C5 C8 1.534(14) . ?
C6 C7 1.416(16) . ?
C7 H7 0.9300 . ?
C8 H8 0.9800 . ?
C8 C9 1.522(16) . ?
C8 O3 1.431(12) . ?
C9 H9A 0.9700 . ?
C9 H9B 0.9700 . ?
C9 C10 1.506(17) . ?
C10 H10 0.9300 . ?
C10 C11 1.28(2) . ?
C11 C12 1.49(2) . ?
C11 C13 1.522(17) . ?
C12 H12A 0.9600 . ?
C12 H12B 0.9600 . ?
C12 H12C 0.9600 . ?
C13 H13A 0.9600 . ?
C13 H13B 0.9600 . ?
C13 H13C 0.9600 . ?
O3 H3 0.8200 . ?

loop_
_geom_hbond_atom_site_label_D
_geom_hbond_atom_site_label_H
_geom_hbond_atom_site_label_A
_geom_hbond_distance_DH
_geom_hbond_distance_HA
_geom_hbond_distance_DA
_geom_hbond_angle_DHA
_geom_hbond_site_symmetry_A
O3 H3 O3 0.82 1.96 2.752(6) 162.5 2_657

loop_
_geom_torsion_atom_site_label_1
_geom_torsion_atom_site_label_2
_geom_torsion_atom_site_label_3
_geom_torsion_atom_site_label_4
_geom_torsion
_geom_torsion_site_symmetry_1
_geom_torsion_site_symmetry_2
_geom_torsion_site_symmetry_3
_geom_torsion_site_symmetry_4
_geom_torsion_publ_flag
Br1 C6 C7 C2 -179.3(9) . . . . ?
C2 C3 C4 C5 1.1(17) . . . . ?
C2 C3 O2 C1 -2.2(15) . . . . ?
C3 C2 C7 C6 -3(2) . . . . ?
C3 C2 O1 C1 3.1(16) . . . . ?
C3 C4 C5 C6 -1.8(16) . . . . ?
C3 C4 C5 C8 174.8(10) . . . . ?
C4 C3 O2 C1 179.5(13) . . . . ?
C4 C5 C6 Br1 -178.4(8) . . . . ?
C4 C5 C6 C7 0.2(16) . . . . ?
C4 C5 C8 C9 -95.1(11) . . . . ?
C4 C5 C8 O3 26.1(13) . . . . ?
C5 C6 C7 C2 2.0(17) . . . . ?
C5 C8 C9 C10 -175.6(10) . . . . ?
C6 C5 C8 C9 81.5(12) . . . . ?
C6 C5 C8 O3 -157.3(9) . . . . ?
C7 C2 C3 C4 1(2) . . . . ?
C7 C2 C3 O2 -177.1(13) . . . . ?
C7 C2 O1 C1 179.5(15) . . . . ?
C8 C5 C6 Br1 5.2(14) . . . . ?
C8 C5 C6 C7 -176.2(10) . . . . ?
C8 C9 C10 C11 105(2) . . . . ?
C9 C10 C11 C12 0(3) . . . . ?
C9 C10 C11 C13 -178.5(19) . . . . ?
O1 C1 O2 C3 4.1(16) . . . . ?
O1 C2 C3 C4 177.9(11) . . . . ?
O1 C2 C3 O2 -0.5(16) . . . . ?
O1 C2 C7 C6 -178.7(12) . . . . ?
O2 C1 O1 C2 -4.4(16) . . . . ?
O2 C3 C4 C5 179.2(11) . . . . ?
O3 C8 C9 C10 62.5(13) . . . . ?
